data_2240249
loop_
_publ_author_name
'Martins, Lucimara Julio'
'de Simoni, Deborah'
'Aparicio, Ricardo'
'Coelho, Fernando'

_publ_section_title
;
 Crystal structure of methyl
 2-(2<i>H</i>-1,3-benzodioxol-5-yl)-7,9-dibromo-8-oxo-1-oxaspiro[4.5]deca-2,6,9-triene-3-carboxylate
;
_journal_issue 12
_journal_name_full 'Acta Crystallographica Section E'
_journal_page_first o1275
_journal_page_last o1276
_journal_paper_doi 10.1107/S1600536814024763
_journal_volume 70
_journal_year 2014
_chemical_formula_iupac 'C18 H12 Br2 O6'
_chemical_formula_moiety 'C18 H12 Br2 O6'
_chemical_formula_sum 'C18 H12 Br2 O6'
_chemical_formula_weight 484.10
_chemical_name_systematic
2-(2<i>H</i>-1,3-Benzodioxol-5-yl)-7,9-dibromo-8-oxo-1-oxaspiro[4.5]deca-2,6,9-triene-3-carboxylate
_space_group_crystal_system triclinic
_space_group_IT_number 2
_space_group_name_Hall '-P 1'
_space_group_name_H-M_alt 'P -1'
_symmetry_space_group_name_Hall '-P 1'
_symmetry_space_group_name_H-M 'P -1'
_atom_sites_solution_hydrogens geom
_audit_creation_method SHELXL-2014
_cell_angle_alpha 84.485(4)
_cell_angle_beta 80.007(5)
_cell_angle_gamma 78.077(4)
_cell_formula_units_Z 2
_cell_length_a 8.1929(13)
_cell_length_b 8.4811(14)
_cell_length_c 12.761(2)
_cell_measurement_reflns_used 9887
_cell_measurement_temperature 100(2)
_cell_measurement_theta_max 35.1
_cell_measurement_theta_min 3.2
_cell_volume 852.7(2)
_computing_cell_refinement
;
<i>SAINT</i> (Bruker, 2010)
;
_computing_data_collection
;
<i>APEX2</i> (Bruker, 2010)
;
_computing_data_reduction
;
<i>SAINT</i> (Bruker, 2010)
;
_computing_molecular_graphics
;
Mercury (Macrae <i>et al.</i>,  2006)
;
_computing_publication_material
;
OLEX2 (Dolomanov <i>et al.</i>,  2003), PLATON (Spek, 2009) and
publCIF (Westrip, 2010)
;
_computing_structure_refinement
;
SHELXLE (H\"ubschle et al, 2011) and SHELXL2014 (Sheldrick,
2008)
;
_computing_structure_solution
;
SHELXS97 (Sheldrick, 2008)
;
_diffrn_ambient_temperature 100(2)
_diffrn_detector_area_resol_mean 8.3333
_diffrn_measured_fraction_theta_full 0.986
_diffrn_measured_fraction_theta_max 0.994
_diffrn_measurement_device_type 'Bruker APEX CCD detector'
_diffrn_measurement_method 'phi and omega scans'
_diffrn_radiation_source 'fine-focus sealed tube'
_diffrn_radiation_type MoK\a
_diffrn_radiation_wavelength 0.71073
_diffrn_reflns_av_R_equivalents 0.0174
_diffrn_reflns_limit_h_max 12
_diffrn_reflns_limit_h_min -12
_diffrn_reflns_limit_k_max 13
_diffrn_reflns_limit_k_min -13
_diffrn_reflns_limit_l_max 20
_diffrn_reflns_limit_l_min -20
_diffrn_reflns_number 27788
_diffrn_reflns_theta_full 25.242
_diffrn_reflns_theta_max 34.338
_diffrn_reflns_theta_min 3.031
_exptl_absorpt_coefficient_mu 4.787
_exptl_absorpt_correction_T_max 0.5147
_exptl_absorpt_correction_T_min 0.3087
_exptl_absorpt_correction_type multi-scan
_exptl_absorpt_process_details
;
(SADABS; Bruker, 2010)
;
_exptl_crystal_colour 'pale yellow'
_exptl_crystal_density_diffrn 1.885
_exptl_crystal_description block
_exptl_crystal_F_000 476
_exptl_crystal_size_max 0.321
_exptl_crystal_size_mid 0.170
_exptl_crystal_size_min 0.160
_refine_diff_density_max 0.573
_refine_diff_density_min -0.390
_refine_ls_extinction_method none
_refine_ls_goodness_of_fit_ref 1.024
_refine_ls_hydrogen_treatment constr
_refine_ls_matrix_type full
_refine_ls_number_parameters 236
_refine_ls_number_reflns 7098
_refine_ls_number_restraints 0
_refine_ls_restrained_S_all 1.024
_refine_ls_R_factor_all 0.0230
_refine_ls_R_factor_gt 0.0181
_refine_ls_shift/su_max 0.003
_refine_ls_shift/su_mean 0.000
_refine_ls_structure_factor_coef Fsqd
_refine_ls_weighting_details 'w=1/[\s^2^(Fo^2^)+(0.0245P)^2^+0.2583P] where P=(Fo^2^+2Fc^2^)/3'
_refine_ls_weighting_scheme calc
_refine_ls_wR_factor_gt 0.0455
_refine_ls_wR_factor_ref 0.0472
_reflns_number_gt 6288
_reflns_number_total 7098
_reflns_threshold_expression I>2\s(I)
_cod_data_source_file hg5413sup1.cif
_cod_data_source_block I
_cod_database_code 2240249
_cod_database_fobs_code 2240249
_shelx_space_group_comment
;
The symmetry employed for this shelxl refinement is uniquely defined
by the following loop, which should always be used as a source of
symmetry information in preference to the above space-group names.
They are only intended as comments.
;
_shelx_estimated_absorpt_t_min 0.309
_shelx_estimated_absorpt_t_max 0.515
_shelxl_version_number 2.014

loop_
_space_group_symop_operation_xyz
'x, y, z'
'-x, -y, -z'

loop_
_atom_site_type_symbol
_atom_site_label
_atom_site_fract_x
_atom_site_fract_y
_atom_site_fract_z
_atom_site_U_iso_or_equiv
_atom_site_adp_type
_atom_site_calc_flag
_atom_site_occupancy
Br Br1 0.81611(2) 1.44904(2) 0.62579(2) 0.01782(3) Uani d 1
Br Br2 0.72560(2) 0.85491(2) 0.49155(2) 0.01638(3) Uani d 1
O O1 0.75814(11) 1.20677(9) 0.48397(6) 0.01915(14) Uani d 1
O O2 0.81234(9) 0.93071(9) 0.86474(5) 0.01450(12) Uani d 1
O O3 0.57197(10) 0.68379(9) 1.33065(6) 0.01608(13) Uani d 1
O O4 0.81596(9) 0.50402(9) 1.26861(6) 0.01609(13) Uani d 1
O O5 1.24024(10) 0.67487(10) 1.01728(6) 0.01916(14) Uani d 1
O O6 1.37041(9) 0.72220(9) 0.84968(6) 0.01529(12) Uani d 1
C C1 0.79228(12) 1.13898(10) 0.56785(7) 0.01214(14) Uani d 1
C C2 0.83286(12) 1.22429(10) 0.65381(7) 0.01222(14) Uani d 1
C C3 0.88062(12) 1.14902(11) 0.74351(7) 0.01357(15) Uani d 1
H H3 0.8963 1.2114 0.7977 0.016 Uiso calc 1
C C4 0.91021(12) 0.96878(11) 0.76100(7) 0.01264(15) Uani d 1
C C5 0.91926(12) 0.83972(10) 0.92957(7) 0.01135(14) Uani d 1
C C6 0.82769(11) 0.79788(10) 1.03513(7) 0.01106(14) Uani d 1
C C7 0.88494(12) 0.65586(11) 1.09690(7) 0.01202(14) Uani d 1
H H7 0.9864 0.5828 1.0731 0.014 Uiso calc 1
C C8 0.78592(12) 0.62914(11) 1.19325(7) 0.01182(14) Uani d 1
C C9 0.63896(12) 0.73620(11) 1.23042(7) 0.01254(14) Uani d 1
C C10 1.09810(12) 0.89627(12) 0.77135(7) 0.01504(16) Uani d 1
H H10A 1.1501 0.8183 0.7164 0.018 Uiso calc 1
H H10B 1.1655 0.9820 0.7656 0.018 Uiso calc 1
C C11 1.08297(12) 0.81321(11) 0.88176(7) 0.01190(14) Uani d 1
C C12 0.66357(14) 0.52054(12) 1.34563(8) 0.01708(17) Uani d 1
H H12A 0.6912 0.5003 1.4188 0.020 Uiso calc 1
H H12B 0.5948 0.4422 1.3344 0.020 Uiso calc 1
C C13 0.58111(12) 0.87530(11) 1.17181(8) 0.01435(15) Uani d 1
H H13 0.4809 0.9486 1.1975 0.017 Uiso calc 1
C C14 0.67762(12) 0.90331(11) 1.07223(7) 0.01288(15) Uani d 1
H H14 0.6401 0.9965 1.0287 0.015 Uiso calc 1
C C15 1.23289(12) 0.72953(11) 0.92621(7) 0.01239(14) Uani d 1
C C16 1.52864(13) 0.64225(14) 0.88280(9) 0.02125(19) Uani d 1
H H16A 1.5418 0.6880 0.9478 0.032 Uiso calc 1
H H16B 1.6222 0.6580 0.8261 0.032 Uiso calc 1
H H16C 1.5291 0.5265 0.8969 0.032 Uiso calc 1
C C17 0.85126(12) 0.88535(11) 0.68028(7) 0.01319(15) Uani d 1
H H17 0.8524 0.7728 0.6918 0.016 Uiso calc 1
C C18 0.79718(12) 0.96291(10) 0.59287(7) 0.01170(14) Uani d 1

loop_
_atom_site_aniso_label
_atom_site_aniso_U_11
_atom_site_aniso_U_22
_atom_site_aniso_U_33
_atom_site_aniso_U_12
_atom_site_aniso_U_13
_atom_site_aniso_U_23
Br1 0.02471(5) 0.00997(4) 0.01954(5) -0.00466(3) -0.00492(4) 0.00072(3)
Br2 0.02188(5) 0.01408(4) 0.01473(4) -0.00300(3) -0.00654(3) -0.00306(3)
O1 0.0307(4) 0.0153(3) 0.0107(3) -0.0017(3) -0.0063(3) 0.0023(2)
O2 0.0119(3) 0.0197(3) 0.0100(3) -0.0004(2) -0.0030(2) 0.0048(2)
O3 0.0186(3) 0.0160(3) 0.0112(3) -0.0020(2) 0.0011(2) 0.0023(2)
O4 0.0173(3) 0.0147(3) 0.0138(3) -0.0009(2) -0.0019(2) 0.0056(2)
O5 0.0146(3) 0.0278(4) 0.0125(3) 0.0000(3) -0.0034(2) 0.0045(3)
O6 0.0106(3) 0.0196(3) 0.0133(3) 0.0005(2) -0.0009(2) 0.0011(2)
C1 0.0137(4) 0.0115(3) 0.0101(3) -0.0011(3) -0.0008(3) -0.0001(3)
C2 0.0144(4) 0.0101(3) 0.0119(4) -0.0024(3) -0.0017(3) 0.0000(3)
C3 0.0153(4) 0.0137(3) 0.0123(4) -0.0032(3) -0.0034(3) -0.0009(3)
C4 0.0137(4) 0.0143(3) 0.0091(3) -0.0018(3) -0.0025(3) 0.0023(3)
C5 0.0129(4) 0.0113(3) 0.0096(3) -0.0011(3) -0.0037(3) 0.0010(3)
C6 0.0123(4) 0.0117(3) 0.0093(3) -0.0021(3) -0.0028(3) 0.0004(3)
C7 0.0128(4) 0.0113(3) 0.0114(3) -0.0009(3) -0.0024(3) 0.0003(3)
C8 0.0135(4) 0.0111(3) 0.0109(3) -0.0020(3) -0.0036(3) 0.0012(3)
C9 0.0139(4) 0.0133(3) 0.0101(3) -0.0028(3) -0.0012(3) -0.0001(3)
C10 0.0131(4) 0.0196(4) 0.0110(4) -0.0014(3) -0.0027(3) 0.0036(3)
C11 0.0122(4) 0.0133(3) 0.0095(3) -0.0010(3) -0.0024(3) 0.0009(3)
C12 0.0219(5) 0.0149(4) 0.0127(4) -0.0037(3) 0.0000(3) 0.0027(3)
C13 0.0139(4) 0.0140(4) 0.0130(4) 0.0005(3) -0.0006(3) 0.0004(3)
C14 0.0131(4) 0.0127(3) 0.0116(4) -0.0004(3) -0.0026(3) 0.0015(3)
C15 0.0115(4) 0.0132(3) 0.0117(4) -0.0005(3) -0.0023(3) -0.0003(3)
C16 0.0119(4) 0.0287(5) 0.0201(5) 0.0015(4) -0.0019(3) 0.0012(4)
C17 0.0151(4) 0.0114(3) 0.0126(4) -0.0018(3) -0.0031(3) 0.0012(3)
C18 0.0134(4) 0.0110(3) 0.0108(3) -0.0018(3) -0.0025(3) -0.0011(3)

loop_
_atom_type_symbol
_atom_type_description
_atom_type_scat_dispersion_real
_atom_type_scat_dispersion_imag
_atom_type_scat_source
C C 0.0033 0.0016 'International Tables Vol C Tables 4.2.6.8 and 6.1.1.4'
H H 0.0000 0.0000 'International Tables Vol C Tables 4.2.6.8 and 6.1.1.4'
O O 0.0106 0.0060 'International Tables Vol C Tables 4.2.6.8 and 6.1.1.4'
Br Br -0.2901 2.4595 'International Tables Vol C Tables 4.2.6.8 and 6.1.1.4'

loop_
_geom_angle_atom_site_label_1
_geom_angle_atom_site_label_2
_geom_angle_atom_site_label_3
_geom_angle
C5 O2 C4 109.46(7)
C9 O3 C12 104.80(7)
C8 O4 C12 105.13(7)
C15 O6 C16 115.44(8)
O1 C1 C2 122.93(8)
O1 C1 C18 122.50(8)
C2 C1 C18 114.57(8)
C3 C2 C1 123.31(8)
C3 C2 Br1 121.81(7)
C1 C2 Br1 114.87(6)
C2 C3 C4 121.73(8)
C2 C3 H3 119.1
C4 C3 H3 119.1
O2 C4 C3 107.32(7)
O2 C4 C17 106.47(7)
C3 C4 C17 114.33(8)
O2 C4 C10 105.43(7)
C3 C4 C10 111.56(8)
C17 C4 C10 111.13(8)
C11 C5 O2 112.55(8)
C11 C5 C6 135.58(8)
O2 C5 C6 111.85(8)
C14 C6 C7 120.45(8)
C14 C6 C5 117.27(8)
C7 C6 C5 122.27(8)
C8 C7 C6 116.53(8)
C8 C7 H7 121.7
C6 C7 H7 121.7
O4 C8 C7 127.79(8)
O4 C8 C9 109.53(8)
C7 C8 C9 122.61(8)
O3 C9 C13 128.16(9)
O3 C9 C8 109.94(8)
C13 C9 C8 121.85(8)
C11 C10 C4 102.30(7)
C11 C10 H10A 111.3
C4 C10 H10A 111.3
C11 C10 H10B 111.3
C4 C10 H10B 111.3
H10A C10 H10B 109.2
C5 C11 C15 128.64(8)
C5 C11 C10 110.13(8)
C15 C11 C10 121.07(8)
O4 C12 O3 106.94(7)
O4 C12 H12A 110.3
O3 C12 H12A 110.3
O4 C12 H12B 110.3
O3 C12 H12B 110.3
H12A C12 H12B 108.6
C9 C13 C14 116.62(9)
C9 C13 H13 121.7
C14 C13 H13 121.7
C6 C14 C13 121.91(8)
C6 C14 H14 119.0
C13 C14 H14 119.0
O5 C15 O6 122.92(9)
O5 C15 C11 127.60(9)
O6 C15 C11 109.47(8)
O6 C16 H16A 109.5
O6 C16 H16B 109.5
H16A C16 H16B 109.5
O6 C16 H16C 109.5
H16A C16 H16C 109.5
H16B C16 H16C 109.5
C18 C17 C4 122.64(8)
C18 C17 H17 118.7
C4 C17 H17 118.7
C17 C18 C1 122.38(8)
C17 C18 Br2 121.91(7)
C1 C18 Br2 115.70(6)

loop_
_geom_bond_atom_site_label_1
_geom_bond_atom_site_label_2
_geom_bond_distance
Br1 C2 1.8863(9)
Br2 C18 1.8887(9)
O1 C1 1.2139(11)
O2 C5 1.3772(11)
O2 C4 1.4684(11)
O3 C9 1.3721(11)
O3 C12 1.4444(12)
O4 C8 1.3746(11)
O4 C12 1.4397(13)
O5 C15 1.2158(11)
O6 C15 1.3520(11)
O6 C16 1.4459(13)
C1 C2 1.4887(13)
C1 C18 1.4904(12)
C2 C3 1.3351(13)
C3 C4 1.4985(13)
C3 H3 0.9500
C4 C17 1.4996(13)
C4 C10 1.5585(14)
C5 C11 1.3563(13)
C5 C6 1.4733(12)
C6 C14 1.4001(13)
C6 C7 1.4158(12)
C7 C8 1.3775(13)
C7 H7 0.9500
C8 C9 1.3900(13)
C9 C13 1.3777(13)
C10 C11 1.5104(13)
C10 H10A 0.9900
C10 H10B 0.9900
C11 C15 1.4623(13)
C12 H12A 0.9900
C12 H12B 0.9900
C13 C14 1.4026(13)
C13 H13 0.9500
C14 H14 0.9500
C16 H16A 0.9800
C16 H16B 0.9800
C16 H16C 0.9800
C17 C18 1.3354(13)
C17 H17 0.9500

loop_
_geom_hbond_atom_site_label_D
_geom_hbond_atom_site_label_H
_geom_hbond_atom_site_label_A
_geom_hbond_site_symmetry_A
_geom_hbond_distance_DH
_geom_hbond_distance_HA
_geom_hbond_distance_DA
_geom_hbond_angle_DHA
C3 H3 O5 2_777 0.95 2.61 3.4272(13) 143.8
C7 H7 O5 . 0.95 2.34 2.9441(13) 120.7
C10 H10A O1 2_776 0.99 2.55 3.3995(13) 143.4
C12 H12A Br1 1_546 0.99 2.96 3.9411(12) 172.7
C12 H12A O1 1_546 0.99 2.53 3.0852(13) 115.5
C13 H13 O2 2_677 0.95 2.63 3.3909(13) 136.9
C16 H16C O5 2_867 0.98 2.59 3.2434(14) 124.1
C17 H17 Br1 1_545 0.95 3.03 3.9069(11) 153.4
C14 H14 O2 . 0.95 2.36 2.6937(12) 100.3
